data_4115408
loop_
_publ_author_name
'Scott E. Denmark'
'Shyh-Ming Yang'

_publ_section_title
;
 Intramolecular Silicon-Assisted Cross-Coupling: Total Synthesis of
 (+)-Brasilenyne
;
_journal_name_full 'Journal of the American Chemical Society'
_journal_page_first 15196
_journal_page_last 15197
_journal_paper_doi 10.1021/ja028936q
_journal_volume 124
_journal_year 2002
_chemical_absolute_configuration rmad
_chemical_formula_moiety 'C19 H20 O9 Si Co2'
_chemical_formula_sum 'C18 H20 Co2 O9 Si'
_chemical_formula_weight 526.29
_chemical_name_systematic
; 
? 
;
_space_group_IT_number 4
_symmetry_cell_setting monoclinic
_symmetry_space_group_name_Hall 'P 2yb'
_symmetry_space_group_name_H-M 'P 1 21 1'
_atom_sites_solution_hydrogens geom
_atom_sites_solution_primary direct
_atom_sites_solution_secondary difmap
_audit_creation_method SHELXL-97
_audit_update_record
; 
? 
;
_cell_angle_alpha 90.00
_cell_angle_beta 107.747(2)
_cell_angle_gamma 90.00
_cell_formula_units_Z 4
_cell_length_a 8.3625(10)
_cell_length_b 32.698(4)
_cell_length_c 8.8068(11)
_cell_measurement_reflns_used 1006
_cell_measurement_temperature 193(2)
_cell_measurement_theta_max 24.54
_cell_measurement_theta_min 2.49
_cell_volume 2293.5(5)
_computing_cell_refinement 'SAINT V6 (Bruker, 2001)'
_computing_data_collection 'SMART V5 (Bruker, 2001)'
_computing_data_reduction 'SAINT V6 (Bruker, 2001)'
_computing_molecular_graphics 'SHELXTL V6 (Bruker, 2000)'
_computing_publication_material 'CIFTAB (Sheldrick, 2000)'
_computing_structure_refinement 'SHELXTL V6 (Bruker, 2000)'
_computing_structure_solution 'SHELXTL V6 (Bruker, 2000)'
_diffrn_ambient_temperature 193(2)
_diffrn_measured_fraction_theta_full 0.998
_diffrn_measured_fraction_theta_max 0.998
_diffrn_measurement_device 'Siemens Platform/CCD'
_diffrn_measurement_method 'profile data from \w scans'
_diffrn_radiation_monochromator graphite
_diffrn_radiation_source 'normal-focus sealed tube'
_diffrn_radiation_type MoK\a
_diffrn_radiation_wavelength 0.71073
_diffrn_radiation_wavelength_id p72ra
_diffrn_reflns_av_R_equivalents 0.0431
_diffrn_reflns_av_sigmaI/netI 0.0867
_diffrn_reflns_limit_h_max 10
_diffrn_reflns_limit_h_min -5
_diffrn_reflns_limit_k_max 39
_diffrn_reflns_limit_k_min -39
_diffrn_reflns_limit_l_max 10
_diffrn_reflns_limit_l_min -10
_diffrn_reflns_number 12463
_diffrn_reflns_theta_full 25.34
_diffrn_reflns_theta_max 25.34
_diffrn_reflns_theta_min 2.43
_diffrn_standards_decay_% 3.4
_diffrn_standards_interval_time 395
_diffrn_standards_number 263
_exptl_absorpt_coefficient_mu 1.542
_exptl_absorpt_correction_T_max 0.8798
_exptl_absorpt_correction_T_min 0.7524
_exptl_absorpt_correction_type integration
_exptl_absorpt_process_details '(Bruker, 2000)'
_exptl_crystal_colour ruby
_exptl_crystal_density_diffrn 1.524
_exptl_crystal_description prism_cut
_exptl_crystal_F_000 1072
_exptl_crystal_id p72ra
_exptl_crystal_preparation
; 
The data crystal was mounted using ??oil (Parantone-N, Exxon) to a 
thin glass fiber with the (??) scattering planes roughly normal 
to the spindle axis. 
;
_exptl_crystal_size_max 0.20
_exptl_crystal_size_mid 0.16
_exptl_crystal_size_min 0.09
_refine_diff_density_max 0.487
_refine_diff_density_min -0.291
_refine_diff_density_rms 0.062
_refine_ls_abs_structure_details 'Flack H D (1983), Acta Cryst. A39, 876-881'
_refine_ls_abs_structure_Flack 0.045(12)
_refine_ls_extinction_method none
_refine_ls_goodness_of_fit_ref 0.932
_refine_ls_hydrogen_treatment noref
_refine_ls_matrix_type full
_refine_ls_number_parameters 549
_refine_ls_number_reflns 8112
_refine_ls_number_restraints 1
_refine_ls_restrained_S_all 0.932
_refine_ls_R_factor_all 0.0752
_refine_ls_R_factor_gt 0.0452
_refine_ls_shift/su_max 0.002
_refine_ls_shift/su_mean 0.000
_refine_ls_structure_factor_coef Fsqd
_refine_ls_weighting_details 'calc w=1/[\s^2^(Fo^2^)+(0.0200P)^2^+0.0000P] where P=(Fo^2^+2Fc^2^)/3'
_refine_ls_weighting_scheme calc
_refine_ls_wR_factor_gt 0.0609
_refine_ls_wR_factor_ref 0.0665
_reflns_number_gt 5924
_reflns_number_total 8112
_reflns_threshold_expression >2sigma(I)
_cod_data_source_file ja028936q-2_s2.cif
_cod_data_source_block p72ra
_cod_original_sg_symbol_H-M 'P 21 '
_cod_database_code 4115408

loop_
_symmetry_equiv_pos_as_xyz
'x, y, z'
'-x, y+1/2, -z'

loop_
_atom_site_label
_atom_site_type_symbol
_atom_site_fract_x
_atom_site_fract_y
_atom_site_fract_z
_atom_site_U_iso_or_equiv
_atom_site_adp_type
_atom_site_occupancy
_atom_site_symmetry_multiplicity
_atom_site_calc_flag
_atom_site_refinement_flags
C1 C 0.0556(6) 0.67975(13) 0.1410(5) 0.0297(12) Uani 1 1 d .
C2 C 0.0502(5) 0.70526(15) 0.2568(5) 0.0284(11) Uani 1 1 d .
C3 C 0.1581(6) 0.73698(14) 0.3654(5) 0.0294(12) Uani 1 1 d .
H3 H 0.1780 0.7602 0.2993 0.035 Uiso 1 1 calc R
C4 C -0.0250(6) 0.78742(14) 0.4293(6) 0.0309(12) Uani 1 1 d .
H4 H -0.1012 0.7844 0.3177 0.037 Uiso 1 1 calc R
C5 C -0.1241(6) 0.79397(15) 0.5434(6) 0.0404(13) Uani 1 1 d .
H5A H -0.0720 0.7795 0.6453 0.048 Uiso 1 1 calc R
H5B H -0.2410 0.7842 0.4973 0.048 Uiso 1 1 calc R
C6 C -0.1193(7) 0.83963(18) 0.5678(6) 0.0547(16) Uani 1 1 d .
H6A H -0.2225 0.8524 0.4972 0.066 Uiso 1 1 calc R
H6B H -0.1105 0.8462 0.6798 0.066 Uiso 1 1 calc R
C7 C 0.0815(7) 0.82645(15) 0.4463(6) 0.0403(14) Uani 1 1 d .
C8 C 0.3269(6) 0.71994(14) 0.4656(6) 0.0383(13) Uani 1 1 d .
H8A H 0.3070 0.6984 0.5366 0.046 Uiso 1 1 calc R
H8B H 0.3831 0.7070 0.3938 0.046 Uiso 1 1 calc R
C9 C 0.4437(6) 0.75178(16) 0.5666(6) 0.0519(15) Uani 1 1 d .
H9A H 0.4627 0.7736 0.4977 0.078 Uiso 1 1 calc R
H9B H 0.5511 0.7390 0.6238 0.078 Uiso 1 1 calc R
H9C H 0.3928 0.7634 0.6436 0.078 Uiso 1 1 calc R
C11 C -0.1412(6) 0.75140(17) -0.0101(6) 0.0387(13) Uani 1 1 d .
C12 C -0.3250(7) 0.72551(15) 0.1770(6) 0.0384(13) Uani 1 1 d .
C13 C -0.2976(7) 0.67448(17) -0.0744(7) 0.0468(15) Uani 1 1 d .
C21 C 0.1350(7) 0.62903(15) 0.4263(6) 0.0409(14) Uani 1 1 d .
C22 C -0.1472(7) 0.66885(15) 0.4430(6) 0.0450(15) Uani 1 1 d .
C23 C -0.1609(7) 0.60964(17) 0.1935(6) 0.0442(14) Uani 1 1 d .
C31 C 0.4909(6) 0.90398(18) 0.5700(6) 0.0385(14) Uani 1 1 d .
C32 C 0.2060(7) 0.93457(15) 0.3653(6) 0.0396(13) Uani 1 1 d .
C33 C 0.3876(6) 0.97988(16) 0.6477(7) 0.0401(13) Uani 1 1 d .
C41 C 0.5307(8) 1.03928(18) 0.1908(7) 0.0615(18) Uani 1 1 d .
C42 C 0.2324(7) 1.00043(18) 0.1406(7) 0.0569(17) Uani 1 1 d .
C43 C 0.3770(7) 1.05075(17) 0.4167(8) 0.0523(16) Uani 1 1 d .
C51 C 0.2128(6) 0.70130(17) -0.1101(6) 0.0540(16) Uani 1 1 d .
H51A H 0.1062 0.7114 -0.1821 0.081 Uiso 1 1 calc R
H51B H 0.2841 0.6917 -0.1728 0.081 Uiso 1 1 calc R
H51C H 0.2700 0.7235 -0.0395 0.081 Uiso 1 1 calc R
C52 C 0.3746(6) 0.63686(15) 0.1385(6) 0.0418(14) Uani 1 1 d .
H52A H 0.4388 0.6582 0.2094 0.063 Uiso 1 1 calc R
H52B H 0.4395 0.6266 0.0708 0.063 Uiso 1 1 calc R
H52C H 0.3519 0.6143 0.2025 0.063 Uiso 1 1 calc R
C53 C 0.0441(7) 0.61765(16) -0.1215(6) 0.0556(16) Uani 1 1 d .
H53A H 0.0280 0.5948 -0.0559 0.083 Uiso 1 1 calc R
H53B H 0.1033 0.6080 -0.1952 0.083 Uiso 1 1 calc R
H53C H -0.0654 0.6288 -0.1824 0.083 Uiso 1 1 calc R
C61 C 0.9389(6) 0.94676(14) 0.6677(6) 0.0406(13) Uani 1 1 d .
H61A H 0.8735 0.9306 0.7215 0.061 Uiso 1 1 calc R
H61B H 1.0468 0.9543 0.7445 0.061 Uiso 1 1 calc R
H61C H 0.9586 0.9306 0.5815 0.061 Uiso 1 1 calc R
C62 C 0.9399(6) 1.02277(15) 0.4689(6) 0.0446(15) Uani 1 1 d .
H62A H 0.9685 1.0042 0.3939 0.067 Uiso 1 1 calc R
H62B H 1.0431 1.0339 0.5433 0.067 Uiso 1 1 calc R
H62C H 0.8709 1.0452 0.4099 0.067 Uiso 1 1 calc R
C63 C 0.7847(6) 1.02695(15) 0.7428(6) 0.0427(14) Uani 1 1 d .
H63A H 0.7001 1.0478 0.6948 0.064 Uiso 1 1 calc R
H63B H 0.8902 1.0403 0.8018 0.064 Uiso 1 1 calc R
H63C H 0.7453 1.0100 0.8159 0.064 Uiso 1 1 calc R
C71 C 0.6144(6) 0.97874(14) 0.4442(6) 0.0314(12) Uani 1 1 d .
C72 C 0.5349(6) 0.95587(15) 0.3192(5) 0.0319(12) Uani 1 1 d .
C73 C 0.5728(6) 0.92654(15) 0.2036(6) 0.0366(13) Uani 1 1 d .
H73 H 0.6440 0.9040 0.2657 0.044 Uiso 1 1 calc R
C74 C 0.3822(7) 0.86946(15) 0.1407(6) 0.0459(15) Uani 1 1 d .
H74 H 0.3763 0.8691 0.2524 0.055 Uiso 1 1 calc R
C75 C 0.2180(7) 0.85600(19) 0.0215(7) 0.0631(18) Uani 1 1 d .
H75A H 0.1560 0.8370 0.0706 0.076 Uiso 1 1 calc R
H75B H 0.1455 0.8797 -0.0235 0.076 Uiso 1 1 calc R
C76 C 0.2774(8) 0.8350(2) -0.1028(7) 0.076(2) Uani 1 1 d .
H76A H 0.1996 0.8126 -0.1533 0.092 Uiso 1 1 calc R
H76B H 0.2831 0.8546 -0.1865 0.092 Uiso 1 1 calc R
C77 C 0.5048(8) 0.83798(18) 0.1159(7) 0.0556(17) Uani 1 1 d .
C78 C 0.6694(7) 0.94751(18) 0.1038(6) 0.0483(15) Uani 1 1 d .
H78A H 0.5955 0.9680 0.0334 0.058 Uiso 1 1 calc R
H78B H 0.7666 0.9622 0.1757 0.058 Uiso 1 1 calc R
C79 C 0.7312(8) 0.9179(2) 0.0032(7) 0.080(2) Uani 1 1 d .
H79A H 0.8076 0.8982 0.0724 0.120 Uiso 1 1 calc R
H79B H 0.7907 0.9330 -0.0593 0.120 Uiso 1 1 calc R
H79C H 0.6354 0.9034 -0.0689 0.120 Uiso 1 1 calc R
Co1 Co -0.17069(8) 0.706169(18) 0.08992(8) 0.03274(18) Uani 1 1 d .
Co2 Co -0.04647(8) 0.653740(18) 0.29650(7) 0.03356(17) Uani 1 1 d .
Co3 Co 0.41402(8) 0.95172(2) 0.47844(8) 0.03370(17) Uani 1 1 d .
Co4 Co 0.42327(8) 1.00976(2) 0.29970(8) 0.04057(19) Uani 1 1 d .
O1 O 0.0777(4) 0.75244(9) 0.4765(3) 0.0309(8) Uani 1 1 d .
O2 O 0.0266(5) 0.85441(10) 0.5295(4) 0.0532(10) Uani 1 1 d .
O3 O 0.1975(5) 0.83289(11) 0.3986(5) 0.0601(11) Uani 1 1 d .
O4 O 0.4252(4) 0.90896(10) 0.0967(4) 0.0387(9) Uani 1 1 d .
O5 O 0.4429(6) 0.81877(13) -0.0215(5) 0.0783(14) Uani 1 1 d .
O6 O 0.6427(6) 0.83052(12) 0.2017(5) 0.0804(14) Uani 1 1 d .
O11 O -0.1185(5) 0.78109(13) -0.0700(5) 0.0678(12) Uani 1 1 d .
O12 O -0.4222(5) 0.73731(11) 0.2329(5) 0.0550(11) Uani 1 1 d .
O13 O -0.3782(5) 0.65508(13) -0.1755(5) 0.0641(11) Uani 1 1 d .
O21 O 0.2523(5) 0.61432(11) 0.5115(5) 0.0595(11) Uani 1 1 d .
O22 O -0.2091(5) 0.67948(12) 0.5347(5) 0.0686(13) Uani 1 1 d .
O23 O -0.2302(5) 0.58176(13) 0.1278(5) 0.0684(13) Uani 1 1 d .
O31 O 0.5395(5) 0.87287(12) 0.6269(5) 0.0545(11) Uani 1 1 d .
O32 O 0.0754(5) 0.92433(12) 0.2922(5) 0.0627(12) Uani 1 1 d .
O33 O 0.3703(5) 0.99638(12) 0.7534(5) 0.0606(12) Uani 1 1 d .
O41 O 0.5992(6) 1.05840(14) 0.1213(6) 0.0879(16) Uani 1 1 d .
O42 O 0.1105(6) 0.99354(13) 0.0421(5) 0.0889(16) Uani 1 1 d .
O43 O 0.3491(5) 1.07646(13) 0.4928(6) 0.0798(14) Uani 1 1 d .
Si1 Si 0.17176(17) 0.65862(5) 0.01075(16) 0.0374(4) Uani 1 1 d .
Si2 Si 0.81998(17) 0.99423(4) 0.58286(16) 0.0329(3) Uani 1 1 d .

loop_
_atom_site_aniso_label
_atom_site_aniso_U_11
_atom_site_aniso_U_22
_atom_site_aniso_U_33
_atom_site_aniso_U_23
_atom_site_aniso_U_13
_atom_site_aniso_U_12
C1 0.033(3) 0.023(3) 0.032(3) 0.005(2) 0.008(2) -0.004(2)
C2 0.034(3) 0.029(3) 0.026(3) 0.005(2) 0.014(2) 0.009(2)
C3 0.035(3) 0.032(3) 0.028(3) 0.003(2) 0.019(2) 0.000(2)
C4 0.030(3) 0.034(3) 0.031(3) -0.006(2) 0.012(2) 0.000(2)
C5 0.035(3) 0.048(4) 0.045(3) -0.006(3) 0.021(3) 0.001(3)
C6 0.066(4) 0.051(4) 0.049(4) -0.002(3) 0.021(3) 0.017(3)
C7 0.051(4) 0.025(3) 0.045(3) -0.006(3) 0.015(3) 0.002(3)
C8 0.035(3) 0.038(3) 0.041(3) -0.008(2) 0.012(3) -0.002(2)
C9 0.043(4) 0.054(4) 0.048(4) -0.008(3) -0.002(3) 0.001(3)
C11 0.032(3) 0.048(4) 0.038(3) -0.002(3) 0.014(3) -0.003(3)
C12 0.042(4) 0.034(3) 0.036(3) -0.002(2) 0.008(3) -0.001(3)
C13 0.041(4) 0.054(4) 0.044(4) 0.003(3) 0.011(3) -0.002(3)
C21 0.048(4) 0.033(3) 0.043(4) 0.008(3) 0.016(3) -0.005(3)
C22 0.055(4) 0.039(3) 0.041(4) 0.009(3) 0.014(3) -0.001(3)
C23 0.039(3) 0.044(4) 0.053(4) 0.010(3) 0.018(3) 0.000(3)
C31 0.034(3) 0.057(4) 0.025(3) -0.016(3) 0.010(2) -0.013(3)
C32 0.039(4) 0.037(3) 0.046(4) 0.009(3) 0.018(3) 0.003(3)
C33 0.036(3) 0.044(3) 0.042(4) -0.002(3) 0.015(3) 0.005(3)
C41 0.066(4) 0.044(4) 0.059(4) 0.021(3) -0.003(3) -0.002(3)
C42 0.043(4) 0.050(4) 0.066(4) 0.013(3) -0.002(3) -0.006(3)
C43 0.040(4) 0.035(4) 0.073(5) 0.007(3) 0.004(3) 0.001(3)
C51 0.047(4) 0.077(4) 0.041(3) 0.014(3) 0.019(3) 0.011(3)
C52 0.043(3) 0.042(3) 0.045(3) -0.005(3) 0.019(3) 0.005(3)
C53 0.050(4) 0.067(4) 0.051(4) -0.014(3) 0.018(3) 0.004(3)
C61 0.039(3) 0.045(3) 0.037(3) -0.001(3) 0.010(2) 0.005(3)
C62 0.044(4) 0.033(3) 0.052(4) 0.000(3) 0.008(3) -0.002(3)
C63 0.040(3) 0.041(3) 0.045(3) -0.006(3) 0.010(3) -0.001(3)
C71 0.037(3) 0.030(3) 0.033(3) 0.004(2) 0.018(3) 0.002(2)
C72 0.033(3) 0.032(3) 0.029(3) 0.004(3) 0.008(2) -0.009(2)
C73 0.033(3) 0.044(3) 0.027(3) 0.004(3) 0.000(2) -0.001(3)
C74 0.058(4) 0.039(4) 0.041(3) -0.007(3) 0.016(3) -0.013(3)
C75 0.057(4) 0.069(5) 0.059(4) -0.012(3) 0.012(4) -0.019(3)
C76 0.075(5) 0.085(5) 0.053(4) -0.009(4) -0.005(4) -0.017(4)
C77 0.066(5) 0.042(4) 0.047(4) -0.002(3) -0.002(3) 0.004(3)
C78 0.056(4) 0.066(4) 0.024(3) 0.003(3) 0.014(3) -0.009(3)
C79 0.084(5) 0.111(6) 0.058(5) -0.034(4) 0.043(4) -0.034(4)
Co1 0.0311(4) 0.0351(4) 0.0333(4) -0.0003(3) 0.0117(3) -0.0005(3)
Co2 0.0373(4) 0.0293(4) 0.0363(4) 0.0026(3) 0.0145(3) -0.0021(3)
Co3 0.0314(4) 0.0350(4) 0.0359(4) 0.0000(3) 0.0120(3) -0.0022(3)
Co4 0.0342(4) 0.0360(4) 0.0460(4) 0.0071(4) 0.0041(4) -0.0009(3)
O1 0.035(2) 0.030(2) 0.0311(19) -0.0005(15) 0.0147(16) 0.0013(16)
O2 0.069(3) 0.033(2) 0.060(3) -0.0086(19) 0.023(2) 0.001(2)
O3 0.065(3) 0.039(2) 0.091(3) 0.001(2) 0.047(3) -0.008(2)
O4 0.039(2) 0.041(2) 0.029(2) 0.0033(16) -0.0004(16) -0.0044(17)
O5 0.085(4) 0.071(3) 0.063(3) -0.032(3) -0.002(3) 0.011(3)
O6 0.080(3) 0.054(3) 0.083(3) -0.003(2) -0.011(3) 0.016(2)
O11 0.082(3) 0.065(3) 0.061(3) 0.022(2) 0.029(2) 0.000(2)
O12 0.054(3) 0.050(3) 0.072(3) -0.006(2) 0.035(2) -0.002(2)
O13 0.053(3) 0.078(3) 0.054(3) -0.018(3) 0.006(2) -0.012(2)
O21 0.055(3) 0.045(2) 0.067(3) 0.014(2) 0.001(2) 0.008(2)
O22 0.088(4) 0.080(3) 0.055(3) 0.010(2) 0.047(3) 0.012(2)
O23 0.065(3) 0.049(3) 0.085(3) -0.014(3) 0.013(3) -0.015(2)
O31 0.058(3) 0.045(3) 0.058(3) 0.008(2) 0.014(2) 0.007(2)
O32 0.031(2) 0.059(3) 0.086(3) -0.001(2) 0.000(2) -0.010(2)
O33 0.059(3) 0.075(3) 0.052(3) -0.020(2) 0.022(2) 0.007(2)
O41 0.076(3) 0.090(4) 0.092(4) 0.055(3) 0.017(3) -0.013(3)
O42 0.066(3) 0.092(4) 0.076(3) 0.018(3) -0.028(3) -0.014(3)
O43 0.077(3) 0.053(3) 0.107(4) -0.015(3) 0.023(3) 0.007(3)
Si1 0.0378(9) 0.0406(9) 0.0375(8) -0.0031(7) 0.0169(7) 0.0029(7)
Si2 0.0315(8) 0.0310(8) 0.0352(8) -0.0014(6) 0.0087(7) 0.0033(6)

loop_
_atom_type_symbol
_atom_type_description
_atom_type_scat_dispersion_real
_atom_type_scat_dispersion_imag
_atom_type_scat_source
C C 0.0033 0.0016 'International Tables Vol C Tables 4.2.6.8 and 6.1.1.4'
H H 0.0000 0.0000 'International Tables Vol C Tables 4.2.6.8 and 6.1.1.4'
O O 0.0106 0.0060 'International Tables Vol C Tables 4.2.6.8 and 6.1.1.4'
Si Si 0.0817 0.0704 'International Tables Vol C Tables 4.2.6.8 and 6.1.1.4'
Co Co 0.3494 0.9721 'International Tables Vol C Tables 4.2.6.8 and 6.1.1.4'

loop_
_exptl_crystal_face_index_h
_exptl_crystal_face_index_k
_exptl_crystal_face_index_l
_exptl_crystal_face_perp_dist
0.00 -1.00 0.00 0.0450
0.00 1.00 0.00 0.0450
0.00 0.00 -1.00 0.1000
0.00 0.00 1.00 0.1000
-1.00 1.00 0.00 0.0800
1.00 -1.00 0.00 0.0800

loop_
_geom_angle_atom_site_label_1
_geom_angle_atom_site_label_2
_geom_angle_atom_site_label_3
_geom_angle
C2 C1 Si1 149.1(4)
C2 C1 Co1 69.6(3)
Si1 C1 Co1 131.4(2)
C2 C1 Co2 67.8(3)
Si1 C1 Co2 132.6(2)
Co1 C1 Co2 76.54(17)
C1 C2 C3 139.8(4)
C1 C2 Co2 73.0(3)
C3 C2 Co2 133.0(3)
C1 C2 Co1 71.5(3)
C3 C2 Co1 134.6(3)
Co2 C2 Co1 78.56(18)
O1 C3 C2 111.0(4)
O1 C3 C8 106.1(4)
C2 C3 C8 112.7(4)
O1 C3 H3 109.0
C2 C3 H3 109.0
C8 C3 H3 109.0
O1 C4 C5 109.2(4)
O1 C4 C7 111.2(4)
C5 C4 C7 103.8(4)
O1 C4 H4 110.8
C5 C4 H4 110.8
C7 C4 H4 110.8
C4 C5 C6 103.9(4)
C4 C5 H5A 111.0
C6 C5 H5A 111.0
C4 C5 H5B 111.0
C6 C5 H5B 111.0
H5A C5 H5B 109.0
O2 C6 C5 106.6(4)
O2 C6 H6A 110.4
C5 C6 H6A 110.4
O2 C6 H6B 110.4
C5 C6 H6B 110.4
H6A C6 H6B 108.6
O3 C7 O2 121.8(5)
O3 C7 C4 128.6(5)
O2 C7 C4 109.6(5)
C9 C8 C3 114.0(4)
C9 C8 H8A 108.8
C3 C8 H8A 108.8
C9 C8 H8B 108.8
C3 C8 H8B 108.8
H8A C8 H8B 107.7
C8 C9 H9A 109.5
C8 C9 H9B 109.5
H9A C9 H9B 109.5
C8 C9 H9C 109.5
H9A C9 H9C 109.5
H9B C9 H9C 109.5
O11 C11 Co1 177.7(5)
O12 C12 Co1 179.2(5)
O13 C13 Co1 179.0(5)
O21 C21 Co2 178.0(5)
O22 C22 Co2 178.0(5)
O23 C23 Co2 178.7(5)
O31 C31 Co3 179.0(5)
O32 C32 Co3 178.8(5)
O33 C33 Co3 178.4(5)
O41 C41 Co4 179.6(6)
O42 C42 Co4 178.0(6)
O43 C43 Co4 179.0(6)
Si1 C51 H51A 109.5
Si1 C51 H51B 109.5
H51A C51 H51B 109.5
Si1 C51 H51C 109.5
H51A C51 H51C 109.5
H51B C51 H51C 109.5
Si1 C52 H52A 109.5
Si1 C52 H52B 109.5
H52A C52 H52B 109.5
Si1 C52 H52C 109.5
H52A C52 H52C 109.5
H52B C52 H52C 109.5
Si1 C53 H53A 109.5
Si1 C53 H53B 109.5
H53A C53 H53B 109.5
Si1 C53 H53C 109.5
H53A C53 H53C 109.5
H53B C53 H53C 109.5
Si2 C61 H61A 109.5
Si2 C61 H61B 109.5
H61A C61 H61B 109.5
Si2 C61 H61C 109.5
H61A C61 H61C 109.5
H61B C61 H61C 109.5
Si2 C62 H62A 109.5
Si2 C62 H62B 109.5
H62A C62 H62B 109.5
Si2 C62 H62C 109.5
H62A C62 H62C 109.5
H62B C62 H62C 109.5
Si2 C63 H63A 109.5
Si2 C63 H63B 109.5
H63A C63 H63B 109.5
Si2 C63 H63C 109.5
H63A C63 H63C 109.5
H63B C63 H63C 109.5
C72 C71 Si2 146.1(4)
C72 C71 Co4 69.9(3)
Si2 C71 Co4 133.3(3)
C72 C71 Co3 69.2(3)
Si2 C71 Co3 132.4(3)
Co4 C71 Co3 76.97(17)
C71 C72 C73 140.0(4)
C71 C72 Co3 71.6(3)
C73 C72 Co3 134.4(3)
C71 C72 Co4 71.0(3)
C73 C72 Co4 134.6(3)
Co3 C72 Co4 77.97(18)
O4 C73 C72 112.8(4)
O4 C73 C78 107.7(4)
C72 C73 C78 111.2(4)
O4 C73 H73 108.4
C72 C73 H73 108.4
C78 C73 H73 108.4
O4 C74 C77 109.8(4)
O4 C74 C75 109.0(4)
C77 C74 C75 102.3(5)
O4 C74 H74 111.8
C77 C74 H74 111.8
C75 C74 H74 111.8
C76 C75 C74 101.9(5)
C76 C75 H75A 111.4
C74 C75 H75A 111.4
C76 C75 H75B 111.4
C74 C75 H75B 111.4
H75A C75 H75B 109.2
O5 C76 C75 106.6(5)
O5 C76 H76A 110.4
C75 C76 H76A 110.4
O5 C76 H76B 110.4
C75 C76 H76B 110.4
H76A C76 H76B 108.6
O6 C77 O5 121.0(6)
O6 C77 C74 127.8(6)
O5 C77 C74 111.2(5)
C79 C78 C73 112.8(5)
C79 C78 H78A 109.0
C73 C78 H78A 109.0
C79 C78 H78B 109.0
C73 C78 H78B 109.0
H78A C78 H78B 107.8
C78 C79 H79A 109.5
C78 C79 H79B 109.5
H79A C79 H79B 109.5
C78 C79 H79C 109.5
H79A C79 H79C 109.5
H79B C79 H79C 109.5
C11 Co1 C12 98.3(2)
C11 Co1 C13 102.3(2)
C12 Co1 C13 102.5(2)
C11 Co1 C2 98.1(2)
C12 Co1 C2 108.4(2)
C13 Co1 C2 139.7(2)
C11 Co1 C1 101.9(2)
C12 Co1 C1 143.6(2)
C13 Co1 C1 102.4(2)
C2 Co1 C1 38.98(17)
C11 Co1 Co2 147.89(17)
C12 Co1 Co2 97.14(16)
C13 Co1 Co2 101.56(17)
C2 Co1 Co2 50.12(14)
C1 Co1 Co2 51.86(13)
C21 Co2 C22 99.0(2)
C21 Co2 C23 100.1(2)
C22 Co2 C23 106.5(2)
C21 Co2 C2 100.8(2)
C22 Co2 C2 101.6(2)
C23 Co2 C2 141.6(2)
C21 Co2 C1 99.9(2)
C22 Co2 C1 139.1(2)
C23 Co2 C1 105.4(2)
C2 Co2 C1 39.22(16)
C21 Co2 Co1 149.62(16)
C22 Co2 Co1 98.73(16)
C23 Co2 Co1 98.24(17)
C2 Co2 Co1 51.33(13)
C1 Co2 Co1 51.61(13)
C31 Co3 C32 97.5(2)
C31 Co3 C33 100.9(2)
C32 Co3 C33 105.7(2)
C31 Co3 C72 100.9(2)
C32 Co3 C72 104.2(2)
C33 Co3 C72 139.9(2)
C31 Co3 C71 104.6(2)
C32 Co3 C71 139.8(2)
C33 Co3 C71 102.5(2)
C72 Co3 C71 39.17(18)
C31 Co3 Co4 151.51(16)
C32 Co3 Co4 95.63(15)
C33 Co3 Co4 99.64(16)
C72 Co3 Co4 51.18(14)
C71 Co3 Co4 51.40(13)
C41 Co4 C42 98.3(3)
C41 Co4 C43 97.8(3)
C42 Co4 C43 106.1(3)
C41 Co4 C72 103.1(2)
C42 Co4 C72 101.5(2)
C43 Co4 C72 142.3(2)
C41 Co4 C71 100.5(2)
C42 Co4 C71 139.5(2)
C43 Co4 C71 106.5(2)
C72 Co4 C71 39.15(18)
C41 Co4 Co3 150.78(19)
C42 Co4 Co3 99.94(18)
C43 Co4 Co3 98.76(18)
C72 Co4 Co3 50.86(13)
C71 Co4 Co3 51.63(13)
C4 O1 C3 116.9(3)
C7 O2 C6 110.8(4)
C73 O4 C74 115.2(4)
C77 O5 C76 109.1(5)
C1 Si1 C51 107.5(2)
C1 Si1 C52 108.7(2)
C51 Si1 C52 109.9(2)
C1 Si1 C53 110.2(2)
C51 Si1 C53 110.6(2)
C52 Si1 C53 110.0(2)
C71 Si2 C63 109.1(2)
C71 Si2 C62 108.9(2)
C63 Si2 C62 110.7(2)
C71 Si2 C61 108.1(2)
C63 Si2 C61 111.2(2)
C62 Si2 C61 108.8(2)

loop_
_geom_bond_atom_site_label_1
_geom_bond_atom_site_label_2
_geom_bond_distance
C1 C2 1.329(6)
C1 Si1 1.849(5)
C1 Co1 2.003(5)
C1 Co2 2.010(4)
C2 C3 1.509(6)
C2 Co2 1.946(5)
C2 Co1 1.980(4)
C3 O1 1.438(5)
C3 C8 1.524(6)
C3 H3 1.0000
C4 O1 1.414(5)
C4 C5 1.500(6)
C4 C7 1.537(7)
C4 H4 1.0000
C5 C6 1.507(7)
C5 H5A 0.9900
C5 H5B 0.9900
C6 O2 1.445(6)
C6 H6A 0.9900
C6 H6B 0.9900
C7 O3 1.188(6)
C7 O2 1.337(6)
C8 C9 1.516(6)
C8 H8A 0.9900
C8 H8B 0.9900
C9 H9A 0.9800
C9 H9B 0.9800
C9 H9C 0.9800
C11 O11 1.148(6)
C11 Co1 1.776(6)
C12 O12 1.138(5)
C12 Co1 1.805(6)
C13 O13 1.133(6)
C13 Co1 1.833(6)
C21 O21 1.143(6)
C21 Co2 1.790(6)
C22 O22 1.139(5)
C22 Co2 1.811(6)
C23 O23 1.139(6)
C23 Co2 1.813(6)
C31 O31 1.152(5)
C31 Co3 1.785(6)
C32 O32 1.136(5)
C32 Co3 1.810(6)
C33 O33 1.123(5)
C33 Co3 1.822(6)
C41 O41 1.143(6)
C41 Co4 1.784(7)
C42 O42 1.142(6)
C42 Co4 1.800(6)
C43 O43 1.143(6)
C43 Co4 1.803(7)
C51 Si1 1.850(5)
C51 H51A 0.9800
C51 H51B 0.9800
C51 H51C 0.9800
C52 Si1 1.867(5)
C52 H52A 0.9800
C52 H52B 0.9800
C52 H52C 0.9800
C53 Si1 1.880(5)
C53 H53A 0.9800
C53 H53B 0.9800
C53 H53C 0.9800
C61 Si2 1.872(5)
C61 H61A 0.9800
C61 H61B 0.9800
C61 H61C 0.9800
C62 Si2 1.870(5)
C62 H62A 0.9800
C62 H62B 0.9800
C62 H62C 0.9800
C63 Si2 1.862(5)
C63 H63A 0.9800
C63 H63B 0.9800
C63 H63C 0.9800
C71 C72 1.329(6)
C71 Si2 1.850(5)
C71 Co4 1.991(5)
C71 Co3 1.997(5)
C72 C73 1.500(7)
C72 Co3 1.968(5)
C72 Co4 1.977(5)
C73 O4 1.425(5)
C73 C78 1.526(6)
C73 H73 1.0000
C74 O4 1.426(5)
C74 C77 1.515(8)
C74 C75 1.517(7)
C74 H74 1.0000
C75 C76 1.500(8)
C75 H75A 0.9900
C75 H75B 0.9900
C76 O5 1.451(7)
C76 H76A 0.9900
C76 H76B 0.9900
C77 O6 1.195(6)
C77 O5 1.321(6)
C78 C79 1.505(7)
C78 H78A 0.9900
C78 H78B 0.9900
C79 H79A 0.9800
C79 H79B 0.9800
C79 H79C 0.9800
Co1 Co2 2.4851(9)
Co3 Co4 2.4819(10)

loop_
_geom_torsion_atom_site_label_1
_geom_torsion_atom_site_label_2
_geom_torsion_atom_site_label_3
_geom_torsion_atom_site_label_4
_geom_torsion
Si1 C1 C2 C3 0.0(11)
Co1 C1 C2 C3 -138.7(6)
Co2 C1 C2 C3 138.0(6)
Si1 C1 C2 Co2 -138.0(7)
Co1 C1 C2 Co2 83.33(13)
Si1 C1 C2 Co1 138.7(7)
Co2 C1 C2 Co1 -83.33(13)
C1 C2 C3 O1 -176.2(5)
Co2 C2 C3 O1 -57.3(5)
Co1 C2 C3 O1 65.4(5)
C1 C2 C3 C8 -57.4(7)
Co2 C2 C3 C8 61.6(6)
Co1 C2 C3 C8 -175.7(3)
O1 C4 C5 C6 139.1(4)
C7 C4 C5 C6 20.4(5)
C4 C5 C6 O2 -23.0(5)
O1 C4 C7 O3 50.2(7)
C5 C4 C7 O3 167.5(6)
O1 C4 C7 O2 -128.7(4)
C5 C4 C7 O2 -11.5(5)
O1 C3 C8 C9 -62.8(5)
C2 C3 C8 C9 175.6(4)
Si2 C71 C72 C73 -1.7(11)
Co4 C71 C72 C73 138.2(7)
Co3 C71 C72 C73 -138.6(7)
Si2 C71 C72 Co3 136.9(6)
Co4 C71 C72 Co3 -83.24(13)
Si2 C71 C72 Co4 -139.9(6)
Co3 C71 C72 Co4 83.24(13)
C71 C72 C73 O4 175.8(5)
Co3 C72 C73 O4 57.2(6)
Co4 C72 C73 O4 -66.6(6)
C71 C72 C73 C78 -63.1(8)
Co3 C72 C73 C78 178.3(4)
Co4 C72 C73 C78 54.5(6)
O4 C74 C75 C76 88.9(5)
C77 C74 C75 C76 -27.3(6)
C74 C75 C76 O5 29.0(6)
O4 C74 C77 O6 80.3(8)
C75 C74 C77 O6 -164.1(7)
O4 C74 C77 O5 -97.9(6)
C75 C74 C77 O5 17.7(7)
O4 C73 C78 C79 -64.2(6)
C72 C73 C78 C79 171.8(5)
O11 C11 Co1 C12 83(13)
O11 C11 Co1 C13 -172(13)
O11 C11 Co1 C2 -27(13)
O11 C11 Co1 C1 -66(13)
O11 C11 Co1 Co2 -35(13)
O12 C12 Co1 C11 -171(100)
O12 C12 Co1 C13 84(46)
O12 C12 Co1 C2 -70(46)
O12 C12 Co1 C1 -48(46)
O12 C12 Co1 Co2 -19(46)
O13 C13 Co1 C11 -98(30)
O13 C13 Co1 C12 3(30)
O13 C13 Co1 C2 143(30)
O13 C13 Co1 C1 157(30)
O13 C13 Co1 Co2 104(30)
C1 C2 Co1 C11 -98.9(3)
C3 C2 Co1 C11 44.3(5)
Co2 C2 Co1 C11 -174.58(19)
C1 C2 Co1 C12 159.5(3)
C3 C2 Co1 C12 -57.3(5)
Co2 C2 Co1 C12 83.8(2)
C1 C2 Co1 C13 21.3(4)
C3 C2 Co1 C13 164.5(4)
Co2 C2 Co1 C13 -54.4(3)
C3 C2 Co1 C1 143.2(6)
Co2 C2 Co1 C1 -75.7(3)
C1 C2 Co1 Co2 75.7(3)
C3 C2 Co1 Co2 -141.1(5)
C2 C1 Co1 C11 88.3(3)
Si1 C1 Co1 C11 -64.9(3)
Co2 C1 Co1 C11 159.26(19)
C2 C1 Co1 C12 -34.0(4)
Si1 C1 Co1 C12 172.8(3)
Co2 C1 Co1 C12 37.0(4)
C2 C1 Co1 C13 -166.1(3)
Si1 C1 Co1 C13 40.7(4)
Co2 C1 Co1 C13 -95.1(2)
Si1 C1 Co1 C2 -153.2(5)
Co2 C1 Co1 C2 71.0(3)
C2 C1 Co1 Co2 -71.0(3)
Si1 C1 Co1 Co2 135.8(4)
O21 C21 Co2 C22 -62(14)
O21 C21 Co2 C23 -171(14)
O21 C21 Co2 C2 42(14)
O21 C21 Co2 C1 82(14)
O21 C21 Co2 Co1 63(14)
O22 C22 Co2 C21 106(15)
O22 C22 Co2 C23 -151(15)
O22 C22 Co2 C2 3(15)
O22 C22 Co2 C1 -11(15)
O22 C22 Co2 Co1 -50(15)
O23 C23 Co2 C21 -59(24)
O23 C23 Co2 C22 -162(24)
O23 C23 Co2 C2 63(24)
O23 C23 Co2 C1 44(24)
O23 C23 Co2 Co1 96(24)
C1 C2 Co2 C21 92.5(3)
C3 C2 Co2 C21 -51.3(5)
Co1 C2 Co2 C21 166.40(19)
C1 C2 Co2 C22 -165.9(3)
C3 C2 Co2 C22 50.3(5)
Co1 C2 Co2 C22 -92.0(2)
C1 C2 Co2 C23 -29.4(5)
C3 C2 Co2 C23 -173.2(4)
Co1 C2 Co2 C23 44.5(4)
C3 C2 Co2 C1 -143.8(6)
Co1 C2 Co2 C1 73.9(3)
C1 C2 Co2 Co1 -73.9(3)
C3 C2 Co2 Co1 142.3(5)
C2 C1 Co2 C21 -95.0(3)
Si1 C1 Co2 C21 57.2(4)
Co1 C1 Co2 C21 -168.11(19)
C2 C1 Co2 C22 21.4(4)
Si1 C1 Co2 C22 173.6(3)
Co1 C1 Co2 C22 -51.7(4)
C2 C1 Co2 C23 161.5(3)
Si1 C1 Co2 C23 -46.3(4)
Co1 C1 Co2 C23 88.4(2)
Si1 C1 Co2 C2 152.2(5)
Co1 C1 Co2 C2 -73.1(3)
C2 C1 Co2 Co1 73.1(3)
Si1 C1 Co2 Co1 -134.7(4)
C11 Co1 Co2 C21 -17.0(5)
C12 Co1 Co2 C21 -135.2(4)
C13 Co1 Co2 C21 120.4(4)
C2 Co1 Co2 C21 -27.2(4)
C1 Co1 Co2 C21 23.7(4)
C11 Co1 Co2 C22 108.0(4)
C12 Co1 Co2 C22 -10.2(2)
C13 Co1 Co2 C22 -114.6(2)
C2 Co1 Co2 C22 97.9(2)
C1 Co1 Co2 C22 148.7(2)
C11 Co1 Co2 C23 -143.8(4)
C12 Co1 Co2 C23 98.0(2)
C13 Co1 Co2 C23 -6.4(2)
C2 Co1 Co2 C23 -153.9(2)
C1 Co1 Co2 C23 -103.1(2)
C11 Co1 Co2 C2 10.1(4)
C12 Co1 Co2 C2 -108.1(2)
C13 Co1 Co2 C2 147.5(2)
C1 Co1 Co2 C2 50.8(2)
C11 Co1 Co2 C1 -40.7(4)
C12 Co1 Co2 C1 -158.9(2)
C13 Co1 Co2 C1 96.7(2)
C2 Co1 Co2 C1 -50.8(2)
O31 C31 Co3 C32 44(26)
O31 C31 Co3 C33 152(26)
O31 C31 Co3 C72 -62(26)
O31 C31 Co3 C71 -102(26)
O31 C31 Co3 Co4 -72(26)
O32 C32 Co3 C31 -150(27)
O32 C32 Co3 C33 106(27)
O32 C32 Co3 C72 -47(27)
O32 C32 Co3 C71 -27(27)
O32 C32 Co3 Co4 5(27)
O33 C33 Co3 C31 -33(18)
O33 C33 Co3 C32 68(18)
O33 C33 Co3 C72 -155(18)
O33 C33 Co3 C71 -141(18)
O33 C33 Co3 Co4 166(18)
C71 C72 Co3 C31 -99.7(3)
C73 C72 Co3 C31 43.7(5)
Co4 C72 Co3 C31 -173.45(18)
C71 C72 Co3 C32 159.5(3)
C73 C72 Co3 C32 -57.0(5)
Co4 C72 Co3 C32 85.79(19)
C71 C72 Co3 C33 22.2(5)
C73 C72 Co3 C33 165.7(4)
Co4 C72 Co3 C33 -51.5(4)
C73 C72 Co3 C71 143.5(6)
Co4 C72 Co3 C71 -73.7(3)
C71 C72 Co3 Co4 73.7(3)
C73 C72 Co3 Co4 -142.8(5)
C72 C71 Co3 C31 89.5(3)
Si2 C71 Co3 C31 -59.4(4)
Co4 C71 Co3 C31 162.62(17)
C72 C71 Co3 C32 -31.7(4)
Si2 C71 Co3 C32 179.4(3)
Co4 C71 Co3 C32 41.4(3)
C72 C71 Co3 C33 -165.6(3)
Si2 C71 Co3 C33 45.5(4)
Co4 C71 Co3 C33 -92.4(2)
Si2 C71 Co3 C72 -148.9(5)
Co4 C71 Co3 C72 73.1(3)
C72 C71 Co3 Co4 -73.1(3)
Si2 C71 Co3 Co4 137.9(4)
O41 C41 Co4 C42 99(100)
O41 C41 Co4 C43 -9(100)
O41 C41 Co4 C72 -157(100)
O41 C41 Co4 C71 -117(100)
O41 C41 Co4 Co3 -133(100)
O42 C42 Co4 C41 159(18)
O42 C42 Co4 C43 -100(18)
O42 C42 Co4 C72 54(19)
O42 C42 Co4 C71 42(19)
O42 C42 Co4 Co3 2(19)
O43 C43 Co4 C41 -117(35)
O43 C43 Co4 C42 142(35)
O43 C43 Co4 C72 6(35)
O43 C43 Co4 C71 -14(35)
O43 C43 Co4 Co3 39(35)
C71 C72 Co4 C41 90.5(3)
C73 C72 Co4 C41 -52.4(5)
Co3 C72 Co4 C41 165.0(2)
C71 C72 Co4 C42 -168.0(3)
C73 C72 Co4 C42 49.1(5)
Co3 C72 Co4 C42 -93.5(2)
C71 C72 Co4 C43 -31.4(5)
C73 C72 Co4 C43 -174.3(4)
Co3 C72 Co4 C43 43.0(4)
C73 C72 Co4 C71 -142.9(6)
Co3 C72 Co4 C71 74.5(3)
C71 C72 Co4 Co3 -74.5(3)
C73 C72 Co4 Co3 142.6(5)
C72 C71 Co4 C41 -98.0(3)
Si2 C71 Co4 C41 52.4(4)
Co3 C71 Co4 C41 -170.3(2)
C72 C71 Co4 C42 18.3(5)
Si2 C71 Co4 C42 168.7(4)
Co3 C71 Co4 C42 -54.1(4)
C72 C71 Co4 C43 160.6(3)
Si2 C71 Co4 C43 -49.0(4)
Co3 C71 Co4 C43 88.2(2)
Si2 C71 Co4 C72 150.4(5)
Co3 C71 Co4 C72 -72.4(3)
C72 C71 Co4 Co3 72.4(3)
Si2 C71 Co4 Co3 -137.2(4)
C31 Co3 Co4 C41 -17.6(5)
C32 Co3 Co4 C41 -134.8(4)
C33 Co3 Co4 C41 118.1(4)
C72 Co3 Co4 C41 -31.1(4)
C71 Co3 Co4 C41 19.7(4)
C31 Co3 Co4 C42 110.4(4)
C32 Co3 Co4 C42 -6.9(3)
C33 Co3 Co4 C42 -113.9(3)
C72 Co3 Co4 C42 96.8(3)
C71 Co3 Co4 C42 147.7(3)
C31 Co3 Co4 C43 -141.4(4)
C32 Co3 Co4 C43 101.3(2)
C33 Co3 Co4 C43 -5.8(2)
C72 Co3 Co4 C43 -155.0(2)
C71 Co3 Co4 C43 -104.1(2)
C31 Co3 Co4 C72 13.6(4)
C32 Co3 Co4 C72 -103.7(2)
C33 Co3 Co4 C72 149.3(2)
C71 Co3 Co4 C72 50.9(2)
C31 Co3 Co4 C71 -37.3(4)
C32 Co3 Co4 C71 -154.6(2)
C33 Co3 Co4 C71 98.4(2)
C72 Co3 Co4 C71 -50.9(2)
C5 C4 O1 C3 168.8(4)
C7 C4 O1 C3 -77.3(5)
C2 C3 O1 C4 -91.0(4)
C8 C3 O1 C4 146.2(4)
O3 C7 O2 C6 177.8(5)
C4 C7 O2 C6 -3.2(6)
C5 C6 O2 C7 16.7(6)
C72 C73 O4 C74 -97.4(5)
C78 C73 O4 C74 139.6(4)
C77 C74 O4 C73 -72.1(5)
C75 C74 O4 C73 176.6(4)
O6 C77 O5 C76 -177.8(6)
C74 C77 O5 C76 0.5(7)
C75 C76 O5 C77 -19.2(7)
C2 C1 Si1 C51 -61.5(7)
Co1 C1 Si1 C51 63.0(4)
Co2 C1 Si1 C51 175.9(3)
C2 C1 Si1 C52 57.4(7)
Co1 C1 Si1 C52 -178.1(3)
Co2 C1 Si1 C52 -65.1(4)
C2 C1 Si1 C53 178.0(7)
Co1 C1 Si1 C53 -57.5(4)
Co2 C1 Si1 C53 55.4(4)
C72 C71 Si2 C63 -173.6(6)
Co4 C71 Si2 C63 62.7(4)
Co3 C71 Si2 C63 -53.5(4)
C72 C71 Si2 C62 65.5(7)
Co4 C71 Si2 C62 -58.2(4)
Co3 C71 Si2 C62 -174.5(3)
C72 C71 Si2 C61 -52.5(7)
Co4 C71 Si2 C61 -176.2(3)
Co3 C71 Si2 C61 67.5(4)
